data_2105665
loop_
_publ_author_name
'Iversen, B. B.'
'Darovsky, A.'
'Bolotovsky, R.'
'Coppens, P.'

_publ_section_title
;
 Low-Temperature Synchrotron Radiation Study of a Twinned Disordered
 Crystal of Bis(4,4'-bromophenyl)-61,61-diyl Methano Fullerene C~60~
;
_journal_issue 2
_journal_name_full 'Acta Crystallographica Section B'
_journal_page_first 174
_journal_page_last 179
_journal_paper_doi 10.1107/S0108768197012007
_journal_volume 54
_journal_year 1998
_chemical_formula_sum 'C73 H8 Br2'
_chemical_formula_weight 1044.68
_symmetry_cell_setting monoclinic
_symmetry_space_group_name_Hall '-P 2yb'
_symmetry_space_group_name_H-M 'P 1 21/m 1'
_cell_angle_alpha 90.0
_cell_angle_beta 102.440(10)
_cell_angle_gamma 90.0
_cell_formula_units_Z 2
_cell_length_a 9.863(2)
_cell_length_b 17.360(10)
_cell_length_c 11.19(5)
_cell_measurement_reflns_used 14
_cell_measurement_theta_max 12
_cell_measurement_theta_min 5
_cell_volume 1871(8)
_diffrn_measurement_method 'phi rotation'
_diffrn_radiation_type synchrotron
_diffrn_radiation_wavelength 0.6430(10)
_diffrn_reflns_limit_h_max 11
_diffrn_reflns_limit_h_min -11
_diffrn_reflns_limit_k_max 17
_diffrn_reflns_limit_k_min -17
_diffrn_reflns_limit_l_max 24
_diffrn_reflns_limit_l_min -24
_diffrn_reflns_theta_max 21.9
_exptl_absorpt_coefficient_mu 2.202
_exptl_crystal_density_diffrn 1.117
_exptl_crystal_F_000 1032
_reflns_number_observed 1980
_cod_data_source_file bk0044.cif
_cod_data_source_block bk0044b
_cod_original_cell_volume 1871
_cod_database_code 2105665

loop_
_atom_site_label
_atom_site_fract_x
_atom_site_fract_y
_atom_site_fract_z
Br .80735(8) .53707(4) .59711(6)
C1 .7325(7) .4487(4) .5077(5)
C2 .8013(7) .4174(4) .4239(6)
C3 .7469(7) .3539(4) .3575(5)
C4 .6213(7) .3225(4) .3751(5)
C5 .5569(7) .3542(4) .4612(5)
C6 .6128(7) .4171(4) .5289(5)
H2 .8871 .4399 .4135
H3 .7936 .3312 .2999
H5 .4707 .3312 .4718
H6 .5643 .4399 .5855
C7 .5618(9) .250000 .3065(7)
C9 .559(2) .250000 .174(2)
C11 .419(2) .250000 .2482(19)
C1a -.1079 .2998 -.2695
C2a .531(10) .255(5) .172(3)
C3a -.0708 .2394 -.3358
C4a .5483 .1981 .0960
C5a .0945 .3760 .1129
C6a .2820 .0710 -.2215
C7a .1205 .1164 .1199
C8a -.0022 .1246 .0342
C9a -.1422 .2856 -.1510
C10a .39(2) .250(12) .264(4)
C11a .4734 .1252 .0886
C12a -.0657 .1612 -.2875
C13a .1778 .3223 .1989
C14a -.0321 .3363 .0525
C15a .3410 .0568 -.0923
C16a .1311 .0708 -.2387
C17a .1745 .1804 .2007
C18a -.0781 .1973 .0245
C19a .2381 .0770 .0873
C20a -.0146 .0938 -.0889
C21a .3210 .3223 .2152
C22a -.0882 .3496 -.0702
C23a .4610 .0944 -.0346
C24a .0518 .1217 -.3200
C25a .1029 .2495 .1914
C26a -.0270 .2581 .1008
C27a .2267 .0479 -.0296
C28a .0969 .0565 -.1202
C29a .3254 .1806 .2179
C30a -.1372 .2115 -.1047
C31a .3647 .1166 .1478
C32a -.0979 .1475 -.1749
C33a .1584 .4269 .0480
C34a .3459 .1219 -.2865
C35a .4426 .3733 -.2078
C36a .3199 .3815 -.2934
C37a -.0330 .3727 -.2621
C38a .5061 .3368 .1139
C39a .5823 .2123 -.0225
C40a .0435 .2483 -.3985
C41a .3093 .4272 .0652
C42a .0994 .4412 -.0812
C43a .4725 .1616 -.2260
C44a .2626 .1756 -.3724
C45a .4550 .4041 -.0846
C46a .2023 .4209 -.2608
C47a .5185 .3007 -.1980
C48a .2659 .3175 -.3742
C49a .3886 .3762 .1465
C50a -.0206 .4035 -.1389
C51a .5286 .1483 -.1033
C52a .1194 .1756 -.3888
C53a .3435 .4414 -.0533
C54a .2137 .4501 -.1439
C55a .4674 .2398 -.2744
C56a .3375 .2485 -.3650
C57a .5383 .3504 .0014
C58a .0757 .3813 -.3213
C59a .5776 .2864 -.0688
C60a .1150 .3173 -.3914

loop_
_geom_angle_atom_site_label_1
_geom_angle_atom_site_label_2
_geom_angle_atom_site_label_3
_geom_angle
_geom_angle_publ_flag
C4 C7 C2a 116(5) yes
C4 C7 C10a 114(6) yes
C2a C7 C10a 73(5) yes
C7 C2a C10a 58(4) yes
C7 C10a C2a 49(4) yes

loop_
_geom_bond_atom_site_label_1
_geom_bond_atom_site_label_2
_geom_bond_distance
_geom_bond_publ_flag
C2a C10a 1.87(14) yes
C2a C7 1.47(8) yes
C10a C7 1.66(9) yes
C2a C9 0.29(7) yes
C10a C11 0.34(11) yes
